data_7041184
loop_
_publ_author_name
'Duan, Yulian'
'Wang, Tao'
'Xie, Qingxiao'
'Yu, Xiaobo'
'Guo, Weijie'
'Wang, Jianhui'
'Liu, Guiyan'

_publ_section_title
;
 Highly efficient nitrogen chelated ruthenium carbene metathesis
 catalysts.
;
_journal_issue 48
_journal_name_full 'Dalton transactions (Cambridge, England : 2003)'
_journal_page_first 19441
_journal_page_last 19448
_journal_paper_doi 10.1039/c6dt03899a
_journal_volume 45
_journal_year 2016
_chemical_formula_moiety '2(C34 H38.5 Cl2 F3.5 N3 O2 Ru), 2(C H2 Cl2)'
_chemical_formula_sum 'C70 H81 Cl8 F7 N6 O4 Ru2'
_chemical_formula_weight 1689.14
_space_group_crystal_system monoclinic
_space_group_IT_number 14
_space_group_name_Hall '-P 2yn'
_space_group_name_H-M_alt 'P 1 21/n 1'
_symmetry_space_group_name_Hall '-P 2yn'
_symmetry_space_group_name_H-M 'P 1 21/n 1'
_atom_sites_solution_hydrogens geom
_audit_creation_date 2016-03-16
_audit_creation_method
;
Olex2 1.2
(compiled 2015.09.30 svn.r3233 for OlexSys, GUI svn.r5103)
;
_audit_update_record
;
2016-09-13 deposited with the CCDC.
2016-11-11 downloaded from the CCDC.
;
_cell_angle_alpha 90
_cell_angle_beta 116.710(7)
_cell_angle_gamma 90
_cell_formula_units_Z 2
_cell_length_a 16.0736(9)
_cell_length_b 15.5696(6)
_cell_length_c 16.6456(8)
_cell_measurement_reflns_used 4803
_cell_measurement_temperature 100.1(4)
_cell_measurement_theta_max 71.7370
_cell_measurement_theta_min 4.0940
_cell_volume 3721.2(4)
_computing_cell_refinement 'CrysAlisPro 1.171.38.41 (Rigaku OD, 2015)'
_computing_data_collection 'CrysAlisPro 1.171.38.41 (Rigaku OD, 2015)'
_computing_data_reduction 'CrysAlisPro 1.171.38.41 (Rigaku OD, 2015)'
_computing_molecular_graphics 'Olex2 (Dolomanov et al., 2009)'
_computing_publication_material 'Olex2 (Dolomanov et al., 2009)'
_computing_structure_refinement 'ShelXL (Sheldrick, 2015)'
_computing_structure_solution 'ShelXT (Sheldrick, 2015)'
_diffrn_ambient_environment N~2~
_diffrn_ambient_temperature 100.1(4)
_diffrn_detector 'CCD plate'
_diffrn_detector_area_resol_mean 5.2740
_diffrn_detector_type AtlasS2
_diffrn_measured_fraction_theta_full 0.995
_diffrn_measured_fraction_theta_max 0.995
_diffrn_measurement_details
;
List of Runs (angles in degrees, time in seconds):

  # Type    Start    End  Width  t~exp~   \w     \q     \k     \f   Frames
#--------------------------------------------------------------------------
  1  \w      2.00  28.00   1.00   15.03    --   41.24 -99.00  90.00   26
  2  \w     26.00  97.00   1.00   15.03    --   41.24-125.00   0.00   71
  3  \w     42.00 106.00   1.00   15.03    --   41.24  38.00 -60.00   64
  4  \w     34.00  65.00   1.00   15.03    --   41.24 -99.00  90.00   31
  5  \w     26.00 103.00   1.00  102.18    --  107.08 -95.00 -60.00   77
  6  \w     88.00 177.00   1.00  102.18    --  107.08  45.00 150.00   89
  7  \w    111.00 136.00   1.00  102.18    --  107.08 -61.00   0.00   25
  8  \w    100.00 127.00   1.00  102.18    --  107.08 118.00 -18.00   27
  9  \w     36.00  62.00   1.00  102.18    --  107.08 -61.00   0.00   26
 10  \w     58.00  93.00   1.00  102.18    --  107.08-125.00-120.00   35
 11  \w   -104.00 -23.00   1.00    5.03    --  -41.49 -38.00-180.00   81
 12  \w    -37.00  -9.00   1.00    5.03    --  -41.49 125.00  30.00   28
 13  \w     71.00 100.00   1.00   52.18    --  107.08 -95.00-120.00   29
 14  \w     28.00  55.00   1.00   52.18    --  107.08 -95.00-120.00   27
 15  \w    152.00 177.00   1.00   52.18    --  107.08 125.00 150.00   25
 16  \w     95.00 131.00   1.00   52.18    --  107.08 125.00 150.00   36
 17  \w     42.00  92.00   1.00   52.18    --  107.08 -61.00  30.00   50
 18  \w     99.00 144.00   1.00   52.18    --  107.08 125.00 -90.00   45
 19  \w    137.00 170.00   1.00   52.18    --  107.08  61.00 -30.00   33
;
_diffrn_measurement_device 'four-circle diffractometer'
_diffrn_measurement_device_type 'SuperNova, Dual, Cu at zero, AtlasS2'
_diffrn_measurement_method '\w scans'
_diffrn_orient_matrix_type 'CrysAlisPro convention (1999,Acta A55,543-557)'
_diffrn_orient_matrix_UB_11 0.0944282000
_diffrn_orient_matrix_UB_12 0.0464550000
_diffrn_orient_matrix_UB_13 0.0362173000
_diffrn_orient_matrix_UB_21 0.0509588000
_diffrn_orient_matrix_UB_22 -0.0863022000
_diffrn_orient_matrix_UB_23 0.0339750000
_diffrn_orient_matrix_UB_31 0.0016092000
_diffrn_orient_matrix_UB_32 -0.0136072000
_diffrn_orient_matrix_UB_33 -0.0909449000
_diffrn_radiation_monochromator mirror
_diffrn_radiation_probe x-ray
_diffrn_radiation_type CuK\a
_diffrn_radiation_wavelength 1.54184
_diffrn_reflns_av_R_equivalents 0.0755
_diffrn_reflns_av_unetI/netI 0.0952
_diffrn_reflns_Laue_measured_fraction_full 0.995
_diffrn_reflns_Laue_measured_fraction_max 0.995
_diffrn_reflns_limit_h_max 19
_diffrn_reflns_limit_h_min -18
_diffrn_reflns_limit_k_max 18
_diffrn_reflns_limit_k_min -18
_diffrn_reflns_limit_l_max 12
_diffrn_reflns_limit_l_min -19
_diffrn_reflns_number 16049
_diffrn_reflns_point_group_measured_fraction_full 0.995
_diffrn_reflns_point_group_measured_fraction_max 0.995
_diffrn_reflns_theta_full 67.078
_diffrn_reflns_theta_max 67.078
_diffrn_reflns_theta_min 4.111
_diffrn_source 'micro-focus sealed X-ray tube'
_diffrn_source_type 'SuperNova (Cu) X-ray Source'
_exptl_absorpt_coefficient_mu 6.504
_exptl_absorpt_correction_T_max 1.00000
_exptl_absorpt_correction_T_min 0.44078
_exptl_absorpt_correction_type multi-scan
_exptl_absorpt_process_details
;
CrysAlisPro 1.171.38.41 (Rigaku Oxford Diffraction, 2015)
Empirical absorption correction using spherical harmonics,
 implemented in SCALE3 ABSPACK scaling algorithm.
;
_exptl_crystal_colour green
_exptl_crystal_colour_primary blue
_exptl_crystal_density_diffrn 1.508
_exptl_crystal_description block
_exptl_crystal_F_000 1724
_exptl_crystal_size_max 0.2
_exptl_crystal_size_mid 0.1
_exptl_crystal_size_min 0.08
_refine_diff_density_max 0.961
_refine_diff_density_min -1.029
_refine_diff_density_rms 0.106
_refine_ls_extinction_method none
_refine_ls_goodness_of_fit_ref 0.994
_refine_ls_hydrogen_treatment constr
_refine_ls_matrix_type full
_refine_ls_number_parameters 449
_refine_ls_number_reflns 6616
_refine_ls_number_restraints 0
_refine_ls_restrained_S_all 0.994
_refine_ls_R_factor_all 0.0688
_refine_ls_R_factor_gt 0.0500
_refine_ls_shift/su_max 0.001
_refine_ls_shift/su_mean 0.000
_refine_ls_structure_factor_coef Fsqd
_refine_ls_weighting_details 'w=1/[\s^2^(Fo^2^)+(0.0564P)^2^] where P=(Fo^2^+2Fc^2^)/3'
_refine_ls_weighting_scheme calc
_refine_ls_wR_factor_gt 0.1181
_refine_ls_wR_factor_ref 0.1276
_reflns_Friedel_coverage 0.000
_reflns_number_gt 5117
_reflns_number_total 6616
_reflns_threshold_expression 'I > 2\s(I)'
_cod_data_source_file c6dt03899a2.cif
_cod_data_source_block a160311c
_cod_depositor_comments 'Adding full bibliography for 7041184.cif.'
_cod_database_code 7041184
_shelx_space_group_comment
;
The symmetry employed for this shelxl refinement is uniquely defined
by the following loop, which should always be used as a source of
symmetry information in preference to the above space-group names.
They are only intended as comments.
;
_reflns_odcompleteness_completeness 99.57
_reflns_odcompleteness_iscentric 1
_reflns_odcompleteness_theta 66.97
_olex2_refinement_description
;
1. Fixed Uiso
 At 1.2 times of:
  All C(H) groups, All C(H,H) groups
 At 1.5 times of:
  All C(H,H,H) groups
2. Others
 Fixed Sof: H28(0.5) F3(0.5)
3.a Secondary CH2 refined with riding coordinates:
 C11(H11A,H11B), C12(H12A,H12B), C22(H22A,H22B), C23(H23A,H23B), C33(H33A,
 H33B), C35(H35A,H35B)
3.b Aromatic/amide H refined with riding coordinates:
 C3(H3), C5(H5), C15(H15), C17(H17), C26(H26), C27(H27), C28(H28), C29(H29)
3.c Idealised Me refined as rotating group:
 C7(H7A,H7B,H7C), C8(H8A,H8B,H8C), C9(H9A,H9B,H9C), C19(H19A,H19B,H19C),
 C20(H20A,H20B,H20C), C21(H21A,H21B,H21C), C34(H34A,H34B,H34C)
;
_shelx_shelxl_version_number 2014/7
_olex2_date_sample_data_collection 2016-03-14
_olex2_submission_special_instructions 'No special instructions were received'
_oxdiff_exptl_absorpt_empirical_details
;
Empirical correction (ABSPACK) includes:
- Absorption correction using spherical harmonics
- Frame scaling
;
_oxdiff_exptl_absorpt_empirical_full_max 2.372
_oxdiff_exptl_absorpt_empirical_full_min 0.599

loop_
_space_group_symop_operation_xyz
'x, y, z'
'-x+1/2, y+1/2, -z+1/2'
'-x, -y, -z'
'x-1/2, -y-1/2, z-1/2'

loop_
_atom_site_label
_atom_site_type_symbol
_atom_site_fract_x
_atom_site_fract_y
_atom_site_fract_z
_atom_site_U_iso_or_equiv
_atom_site_adp_type
_atom_site_occupancy
_atom_site_site_symmetry_order
_atom_site_calc_flag
_atom_site_refinement_flags_posn
_atom_site_refinement_flags_occupancy
_atom_site_disorder_assembly
_atom_site_disorder_group
Ru1 Ru 0.54381(2) 0.71276(2) 0.33000(2) 0.02137(12) Uani 1 1 d . . . .
Cl1 Cl 0.38358(7) 0.68595(7) 0.28652(7) 0.0286(2) Uani 1 1 d . . . .
Cl2 Cl 0.69913(7) 0.74101(8) 0.35485(7) 0.0297(2) Uani 1 1 d . . . .
F1 F 0.5013(3) 0.4028(2) 0.1958(2) 0.0451(8) Uani 1 1 d . . . .
F2 F 0.3687(2) 0.4626(2) 0.15965(19) 0.0428(7) Uani 1 1 d . . . .
F0AA F 0.4526(2) 0.42433(19) 0.29564(19) 0.0377(7) Uani 1 1 d . . . .
O1 O 0.5055(2) 0.6836(2) 0.1843(2) 0.0290(7) Uani 1 1 d . . . .
O2 O 0.4418(3) 0.5741(2) 0.0882(2) 0.0341(8) Uani 1 1 d . . . .
N1 N 0.4982(3) 0.8838(3) 0.3915(3) 0.0301(9) Uani 1 1 d . . . .
N2 N 0.4994(3) 0.8995(2) 0.2626(3) 0.0284(8) Uani 1 1 d . . . .
N3 N 0.5507(3) 0.5806(2) 0.3229(2) 0.0231(7) Uani 1 1 d . . . .
C1 C 0.5183(3) 0.8550(3) 0.4802(3) 0.0259(9) Uani 1 1 d . . . .
C2 C 0.4459(4) 0.8288(3) 0.4988(3) 0.0301(10) Uani 1 1 d . . . .
C3 C 0.4673(4) 0.8046(3) 0.5865(3) 0.0308(10) Uani 1 1 d . . . .
H3 H 0.4198 0.7860 0.5996 0.037 Uiso 1 1 calc R . . .
C4 C 0.5580(4) 0.8075(3) 0.6547(3) 0.0318(10) Uani 1 1 d . . . .
C5 C 0.6292(3) 0.8365(3) 0.6348(3) 0.0288(9) Uani 1 1 d . . . .
H5 H 0.6902 0.8386 0.6801 0.035 Uiso 1 1 calc R . . .
C6 C 0.6099(3) 0.8621(3) 0.5487(3) 0.0286(9) Uani 1 1 d . . . .
C7 C 0.3455(4) 0.8280(4) 0.4277(3) 0.0415(12) Uani 1 1 d . . . .
H7A H 0.3182 0.8833 0.4251 0.062 Uiso 1 1 calc GR . . .
H7B H 0.3116 0.7852 0.4425 0.062 Uiso 1 1 calc GR . . .
H7C H 0.3430 0.8148 0.3703 0.062 Uiso 1 1 calc GR . . .
C8 C 0.5804(5) 0.7807(4) 0.7496(3) 0.0440(13) Uani 1 1 d . . . .
H8A H 0.5938 0.8307 0.7871 0.066 Uiso 1 1 calc GR . . .
H8B H 0.6336 0.7433 0.7725 0.066 Uiso 1 1 calc GR . . .
H8C H 0.5280 0.7510 0.7495 0.066 Uiso 1 1 calc GR . . .
C9 C 0.6875(4) 0.8959(4) 0.5300(4) 0.0392(12) Uani 1 1 d . . . .
H9A H 0.6912 0.8623 0.4834 0.059 Uiso 1 1 calc GR . . .
H9B H 0.7455 0.8922 0.5837 0.059 Uiso 1 1 calc GR . . .
H9C H 0.6753 0.9548 0.5112 0.059 Uiso 1 1 calc GR . . .
C10 C 0.5153(3) 0.8423(3) 0.3289(3) 0.0235(9) Uani 1 1 d . . . .
C11 C 0.4684(6) 0.9730(4) 0.3687(4) 0.0508(17) Uani 1 1 d . . . .
H11A H 0.5113 1.0122 0.4134 0.061 Uiso 1 1 calc R . . .
H11B H 0.4064 0.9818 0.3635 0.061 Uiso 1 1 calc R . . .
C12 C 0.4694(5) 0.9848(3) 0.2784(3) 0.0398(13) Uani 1 1 d . . . .
H12A H 0.4080 0.9994 0.2316 0.048 Uiso 1 1 calc R . . .
H12B H 0.5132 1.0291 0.2815 0.048 Uiso 1 1 calc R . . .
C13 C 0.5073(3) 0.8886(3) 0.1802(3) 0.0237(9) Uani 1 1 d . . . .
C14 C 0.4302(3) 0.8627(3) 0.1031(3) 0.0279(9) Uani 1 1 d . . . .
C15 C 0.4369(4) 0.8611(3) 0.0219(3) 0.0300(10) Uani 1 1 d . . . .
H15 H 0.3856 0.8442 -0.0305 0.036 Uiso 1 1 calc R . . .
C16 C 0.5185(4) 0.8841(3) 0.0181(3) 0.0342(11) Uani 1 1 d . . . .
C17 C 0.5931(4) 0.9118(3) 0.0962(3) 0.0333(11) Uani 1 1 d . . . .
H17 H 0.6476 0.9283 0.0939 0.040 Uiso 1 1 calc R . . .
C18 C 0.5894(3) 0.9159(3) 0.1784(3) 0.0295(10) Uani 1 1 d . . . .
C19 C 0.3397(4) 0.8390(4) 0.1034(3) 0.0363(11) Uani 1 1 d . . . .
H19A H 0.3488 0.7894 0.1407 0.054 Uiso 1 1 calc GR . . .
H19B H 0.2940 0.8263 0.0432 0.054 Uiso 1 1 calc GR . . .
H19C H 0.3184 0.8861 0.1266 0.054 Uiso 1 1 calc GR . . .
C20 C 0.6699(4) 0.9516(4) 0.2598(3) 0.0430(12) Uani 1 1 d . . . .
H20A H 0.6511 1.0037 0.2781 0.064 Uiso 1 1 calc GR . . .
H20B H 0.7204 0.9637 0.2458 0.064 Uiso 1 1 calc GR . . .
H20C H 0.6897 0.9105 0.3078 0.064 Uiso 1 1 calc GR . . .
C21 C 0.5260(4) 0.8801(4) -0.0689(3) 0.0418(13) Uani 1 1 d . . . .
H21A H 0.5630 0.8314 -0.0679 0.063 Uiso 1 1 calc GR . . .
H21B H 0.5548 0.9317 -0.0759 0.063 Uiso 1 1 calc GR . . .
H21C H 0.4649 0.8747 -0.1182 0.063 Uiso 1 1 calc GR . . .
C22 C 0.5866(3) 0.7015(3) 0.4516(3) 0.0272(9) Uani 1 1 d . . . .
H22A H 0.6537 0.6951 0.4774 0.033 Uiso 1 1 calc R . . .
H22B H 0.5749 0.7557 0.4734 0.033 Uiso 1 1 calc R . . .
C23 C 0.5522(3) 0.6324(3) 0.4908(3) 0.0303(10) Uani 1 1 d . . . .
H23A H 0.4850 0.6268 0.4576 0.036 Uiso 1 1 calc R . . .
H23B H 0.5683 0.6448 0.5532 0.036 Uiso 1 1 calc R . . .
C24 C 0.5998(3) 0.5516(3) 0.4833(3) 0.0285(9) Uani 1 1 d . . . .
C25 C 0.5978(3) 0.5272(3) 0.4013(3) 0.0261(9) Uani 1 1 d . . . .
C26 C 0.6483(4) 0.4560(3) 0.3968(3) 0.0324(10) Uani 1 1 d . . . .
H26 H 0.6481 0.4413 0.3426 0.039 Uiso 1 1 calc R . . .
C27 C 0.6983(4) 0.4075(3) 0.4726(4) 0.0376(11) Uani 1 1 d . . . .
H27 H 0.7323 0.3602 0.4698 0.045 Uiso 1 1 calc R . . .
C28 C 0.6978(4) 0.4292(4) 0.5525(4) 0.0385(12) Uani 1 1 d . . . .
H28 H 0.7307 0.3957 0.6034 0.046 Uiso 0.5 1 calc R P A 2
C29 C 0.6491(4) 0.5000(3) 0.5583(3) 0.0327(10) Uani 1 1 d . . . .
H29 H 0.6493 0.5135 0.6128 0.039 Uiso 1 1 calc R . . .
C30 C 0.5008(4) 0.5466(3) 0.2436(3) 0.0289(10) Uani 1 1 d . . . .
C31 C 0.4569(4) 0.4595(3) 0.2241(3) 0.0340(11) Uani 1 1 d . . . .
C32 C 0.4808(3) 0.6080(3) 0.1687(3) 0.0277(9) Uani 1 1 d . . . .
C33 C 0.4190(4) 0.6338(4) 0.0128(3) 0.0399(12) Uani 1 1 d . . . .
H33A H 0.4717 0.6710 0.0244 0.048 Uiso 1 1 calc R . . .
H33B H 0.3662 0.6693 0.0045 0.048 Uiso 1 1 calc R . . .
C34 C 0.3965(5) 0.5814(4) -0.0681(4) 0.0530(16) Uani 1 1 d . . . .
H34A H 0.3786 0.6183 -0.1194 0.080 Uiso 1 1 calc GR . . .
H34B H 0.3461 0.5432 -0.0774 0.080 Uiso 1 1 calc GR . . .
H34C H 0.4502 0.5485 -0.0601 0.080 Uiso 1 1 calc GR . . .
F3 F 0.7551(5) 0.3888(5) 0.6257(4) 0.0501(16) Uani 0.5 1 d . P B 1
Cl3 Cl 0.81634(11) 0.75658(12) 0.21157(10) 0.0573(4) Uani 1 1 d . . . .
Cl4 Cl 0.68035(15) 0.66334(14) 0.05590(12) 0.0713(5) Uani 1 1 d . . . .
C35 C 0.7080(4) 0.7030(4) 0.1641(4) 0.0440(13) Uani 1 1 d . . . .
H35A H 0.7100 0.6557 0.2029 0.053 Uiso 1 1 calc R . . .
H35B H 0.6597 0.7424 0.1605 0.053 Uiso 1 1 calc R . . .

loop_
_atom_site_aniso_label
_atom_site_aniso_U_11
_atom_site_aniso_U_22
_atom_site_aniso_U_33
_atom_site_aniso_U_23
_atom_site_aniso_U_13
_atom_site_aniso_U_12
Ru1 0.02764(17) 0.01719(18) 0.02382(17) 0.00056(12) 0.01560(12) 0.00171(13)
Cl1 0.0280(5) 0.0265(6) 0.0337(5) -0.0004(4) 0.0161(4) -0.0011(4)
Cl2 0.0295(5) 0.0351(6) 0.0312(5) 0.0019(4) 0.0197(4) 0.0010(5)
F1 0.074(2) 0.0250(16) 0.0497(17) -0.0047(13) 0.0398(17) 0.0017(16)
F2 0.0489(18) 0.0333(17) 0.0383(14) -0.0020(12) 0.0126(14) -0.0080(15)
F0AA 0.0570(19) 0.0263(15) 0.0376(14) -0.0015(11) 0.0282(14) -0.0077(14)
O1 0.0408(18) 0.0190(17) 0.0332(15) 0.0039(12) 0.0220(14) 0.0028(14)
O2 0.053(2) 0.0244(18) 0.0263(15) -0.0008(13) 0.0194(15) 0.0044(16)
N1 0.050(2) 0.020(2) 0.0278(18) 0.0030(15) 0.0241(18) 0.0084(18)
N2 0.049(2) 0.0139(18) 0.0290(18) 0.0039(14) 0.0235(17) 0.0080(17)
N3 0.0282(18) 0.0156(18) 0.0281(17) -0.0022(14) 0.0150(15) 0.0006(15)
C1 0.037(2) 0.021(2) 0.0225(19) 0.0027(16) 0.0155(18) 0.0054(19)
C2 0.039(3) 0.029(3) 0.028(2) -0.0066(18) 0.020(2) 0.002(2)
C3 0.045(3) 0.021(2) 0.038(2) -0.0054(18) 0.029(2) -0.005(2)
C4 0.058(3) 0.018(2) 0.028(2) -0.0018(17) 0.027(2) 0.002(2)
C5 0.032(2) 0.024(2) 0.027(2) -0.0036(17) 0.0107(18) 0.004(2)
C6 0.036(2) 0.022(2) 0.032(2) -0.0048(17) 0.019(2) 0.000(2)
C7 0.045(3) 0.046(3) 0.035(2) -0.007(2) 0.020(2) 0.004(3)
C8 0.073(4) 0.029(3) 0.031(2) 0.000(2) 0.025(2) 0.006(3)
C9 0.044(3) 0.035(3) 0.045(3) -0.013(2) 0.027(2) -0.014(2)
C10 0.033(2) 0.016(2) 0.0244(19) -0.0035(16) 0.0152(17) -0.0017(18)
C11 0.102(5) 0.025(3) 0.041(3) 0.008(2) 0.045(3) 0.021(3)
C12 0.070(4) 0.025(3) 0.031(2) 0.0061(19) 0.029(2) 0.016(3)
C13 0.034(2) 0.018(2) 0.0219(19) 0.0007(15) 0.0150(17) 0.0015(18)
C14 0.035(2) 0.022(2) 0.027(2) 0.0031(17) 0.0139(19) 0.003(2)
C15 0.040(3) 0.024(2) 0.025(2) 0.0017(17) 0.0141(19) 0.001(2)
C16 0.052(3) 0.029(3) 0.026(2) 0.0009(18) 0.020(2) 0.001(2)
C17 0.039(3) 0.034(3) 0.034(2) 0.005(2) 0.022(2) -0.001(2)
C18 0.037(3) 0.025(2) 0.028(2) 0.0030(17) 0.0155(19) -0.002(2)
C19 0.035(3) 0.039(3) 0.033(2) 0.004(2) 0.013(2) 0.001(2)
C20 0.046(3) 0.039(3) 0.039(3) -0.001(2) 0.015(2) -0.011(3)
C21 0.062(4) 0.041(3) 0.033(2) 0.006(2) 0.031(3) 0.009(3)
C22 0.035(2) 0.020(2) 0.037(2) -0.0053(18) 0.0257(19) -0.0011(19)
C23 0.036(2) 0.035(3) 0.025(2) 0.0054(18) 0.0172(18) 0.004(2)
C24 0.031(2) 0.026(2) 0.031(2) -0.0017(18) 0.0164(19) -0.004(2)
C25 0.035(2) 0.015(2) 0.035(2) 0.0063(17) 0.0215(19) 0.0039(19)
C26 0.045(3) 0.021(2) 0.041(2) 0.0001(19) 0.028(2) 0.001(2)
C27 0.041(3) 0.025(3) 0.051(3) 0.005(2) 0.025(2) 0.005(2)
C28 0.040(3) 0.033(3) 0.041(3) 0.016(2) 0.017(2) 0.010(2)
C29 0.039(3) 0.031(3) 0.035(2) 0.0045(19) 0.022(2) -0.001(2)
C30 0.039(2) 0.026(2) 0.027(2) 0.0004(18) 0.0198(19) 0.007(2)
C31 0.053(3) 0.019(2) 0.037(2) -0.0033(19) 0.026(2) -0.002(2)
C32 0.040(2) 0.023(2) 0.028(2) -0.0009(18) 0.022(2) 0.006(2)
C33 0.059(3) 0.035(3) 0.030(2) 0.004(2) 0.024(2) 0.008(3)
C34 0.076(4) 0.048(4) 0.031(2) 0.002(2) 0.021(3) 0.014(3)
F3 0.054(4) 0.045(4) 0.048(3) 0.024(3) 0.019(3) 0.014(3)
Cl3 0.0570(8) 0.0741(11) 0.0565(8) -0.0080(7) 0.0394(7) -0.0154(8)
Cl4 0.0911(13) 0.0785(13) 0.0561(9) -0.0226(8) 0.0436(9) -0.0163(11)
C35 0.058(3) 0.038(3) 0.046(3) 0.000(2) 0.034(3) -0.006(3)

loop_
_atom_type_symbol
_atom_type_description
_atom_type_scat_dispersion_real
_atom_type_scat_dispersion_imag
_atom_type_scat_source
C C 0.0181 0.0091 'International Tables Vol C Tables 4.2.6.8 and 6.1.1.4'
H H 0.0000 0.0000 'International Tables Vol C Tables 4.2.6.8 and 6.1.1.4'
Cl Cl 0.3639 0.7018 'International Tables Vol C Tables 4.2.6.8 and 6.1.1.4'
F F 0.0727 0.0534 'International Tables Vol C Tables 4.2.6.8 and 6.1.1.4'
N N 0.0311 0.0180 'International Tables Vol C Tables 4.2.6.8 and 6.1.1.4'
O O 0.0492 0.0322 'International Tables Vol C Tables 4.2.6.8 and 6.1.1.4'
Ru Ru 0.0552 3.2960 'International Tables Vol C Tables 4.2.6.8 and 6.1.1.4'

loop_
_geom_angle_atom_site_label_1
_geom_angle_atom_site_label_2
_geom_angle_atom_site_label_3
_geom_angle
Cl1 Ru1 Cl2 173.15(4)
O1 Ru1 Cl1 84.41(9)
O1 Ru1 Cl2 89.00(9)
N3 Ru1 Cl1 83.45(11)
N3 Ru1 Cl2 96.62(11)
N3 Ru1 O1 74.63(13)
C10 Ru1 Cl1 87.89(13)
C10 Ru1 Cl2 91.85(13)
C10 Ru1 O1 103.52(14)
C10 Ru1 N3 171.28(16)
C22 Ru1 Cl1 97.88(14)
C22 Ru1 Cl2 88.97(14)
C22 Ru1 O1 162.10(17)
C22 Ru1 N3 87.95(17)
C22 Ru1 C10 94.32(18)
C32 O1 Ru1 108.9(3)
C32 O2 C33 116.1(4)
C1 N1 C11 117.4(4)
C10 N1 C1 127.8(4)
C10 N1 C11 114.1(4)
C10 N2 C12 113.9(3)
C10 N2 C13 129.4(4)
C13 N2 C12 116.7(3)
C25 N3 Ru1 122.8(3)
C30 N3 Ru1 115.9(3)
C30 N3 C25 120.9(4)
C2 C1 N1 119.8(4)
C2 C1 C6 121.2(4)
C6 C1 N1 118.7(4)
C1 C2 C7 122.2(4)
C3 C2 C1 118.4(5)
C3 C2 C7 119.5(4)
C2 C3 H3 119.3
C4 C3 C2 121.5(4)
C4 C3 H3 119.3
C3 C4 C5 119.1(4)
C3 C4 C8 121.0(5)
C5 C4 C8 119.9(5)
C4 C5 H5 119.6
C6 C5 C4 120.7(5)
C6 C5 H5 119.6
C1 C6 C9 121.5(4)
C5 C6 C1 119.0(4)
C5 C6 C9 119.5(5)
C2 C7 H7A 109.5
C2 C7 H7B 109.5
C2 C7 H7C 109.5
H7A C7 H7B 109.5
H7A C7 H7C 109.5
H7B C7 H7C 109.5
C4 C8 H8A 109.5
C4 C8 H8B 109.5
C4 C8 H8C 109.5
H8A C8 H8B 109.5
H8A C8 H8C 109.5
H8B C8 H8C 109.5
C6 C9 H9A 109.5
C6 C9 H9B 109.5
C6 C9 H9C 109.5
H9A C9 H9B 109.5
H9A C9 H9C 109.5
H9B C9 H9C 109.5
N1 C10 Ru1 125.4(3)
N2 C10 Ru1 127.6(3)
N2 C10 N1 106.6(4)
N1 C11 H11A 111.2
N1 C11 H11B 111.2
N1 C11 C12 102.9(4)
H11A C11 H11B 109.1
C12 C11 H11A 111.2
C12 C11 H11B 111.2
N2 C12 C11 102.4(4)
N2 C12 H12A 111.3
N2 C12 H12B 111.3
C11 C12 H12A 111.3
C11 C12 H12B 111.3
H12A C12 H12B 109.2
C14 C13 N2 119.4(4)
C14 C13 C18 121.9(4)
C18 C13 N2 118.1(4)
C13 C14 C15 118.3(4)
C13 C14 C19 122.2(4)
C15 C14 C19 119.5(4)
C14 C15 H15 119.3
C16 C15 C14 121.5(5)
C16 C15 H15 119.3
C15 C16 C21 121.2(5)
C17 C16 C15 118.4(4)
C17 C16 C21 120.4(5)
C16 C17 H17 118.9
C16 C17 C18 122.2(5)
C18 C17 H17 118.9
C13 C18 C20 122.2(4)
C17 C18 C13 117.6(4)
C17 C18 C20 120.2(4)
C14 C19 H19A 109.5
C14 C19 H19B 109.5
C14 C19 H19C 109.5
H19A C19 H19B 109.5
H19A C19 H19C 109.5
H19B C19 H19C 109.5
C18 C20 H20A 109.5
C18 C20 H20B 109.5
C18 C20 H20C 109.5
H20A C20 H20B 109.5
H20A C20 H20C 109.5
H20B C20 H20C 109.5
C16 C21 H21A 109.5
C16 C21 H21B 109.5
C16 C21 H21C 109.5
H21A C21 H21B 109.5
H21A C21 H21C 109.5
H21B C21 H21C 109.5
Ru1 C22 H22A 106.9
Ru1 C22 H22B 106.9
H22A C22 H22B 106.7
C23 C22 Ru1 121.7(3)
C23 C22 H22A 106.9
C23 C22 H22B 106.9
C22 C23 H23A 110.7
C22 C23 H23B 110.7
C22 C23 C24 105.3(4)
H23A C23 H23B 108.8
C24 C23 H23A 110.7
C24 C23 H23B 110.7
C25 C24 C23 121.1(4)
C29 C24 C23 120.9(4)
C29 C24 C25 118.0(4)
C24 C25 N3 119.8(4)
C26 C25 N3 119.5(4)
C26 C25 C24 120.5(4)
C25 C26 H26 120.0
C27 C26 C25 120.1(4)
C27 C26 H26 120.0
C26 C27 H27 120.1
C28 C27 C26 119.7(5)
C28 C27 H27 120.1
C27 C28 H28 119.6
C27 C28 C29 120.9(5)
C29 C28 H28 119.6
F3 C28 C27 118.2(6)
F3 C28 C29 120.2(6)
C24 C29 H29 119.6
C28 C29 C24 120.7(4)
C28 C29 H29 119.6
N3 C30 C31 127.0(4)
N3 C30 C32 112.9(4)
C32 C30 C31 119.9(4)
F1 C31 C30 113.4(4)
F2 C31 F1 106.2(4)
F2 C31 C30 111.6(4)
F0AA C31 F1 106.9(4)
F0AA C31 F2 105.6(4)
F0AA C31 C30 112.7(4)
O1 C32 O2 124.3(4)
O1 C32 C30 120.7(4)
O2 C32 C30 114.9(4)
O2 C33 H33A 110.3
O2 C33 H33B 110.3
O2 C33 C34 107.1(4)
H33A C33 H33B 108.5
C34 C33 H33A 110.3
C34 C33 H33B 110.3
C33 C34 H34A 109.5
C33 C34 H34B 109.5
C33 C34 H34C 109.5
H34A C34 H34B 109.5
H34A C34 H34C 109.5
H34B C34 H34C 109.5
Cl3 C35 H35A 109.3
Cl3 C35 H35B 109.3
Cl4 C35 Cl3 111.6(3)
Cl4 C35 H35A 109.3
Cl4 C35 H35B 109.3
H35A C35 H35B 108.0

loop_
_geom_bond_atom_site_label_1
_geom_bond_atom_site_label_2
_geom_bond_distance
Ru1 Cl1 2.3782(11)
Ru1 Cl2 2.3809(11)
Ru1 O1 2.264(3)
Ru1 N3 2.068(4)
Ru1 C10 2.067(4)
Ru1 C22 1.830(4)
F1 C31 1.348(6)
F2 C31 1.340(7)
F0AA C31 1.340(5)
O1 C32 1.231(6)
O2 C32 1.308(6)
O2 C33 1.471(6)
N1 C1 1.434(5)
N1 C10 1.355(5)
N1 C11 1.462(6)
N2 C10 1.349(6)
N2 C12 1.477(6)
N2 C13 1.444(5)
N3 C25 1.442(6)
N3 C30 1.309(6)
C1 C2 1.393(7)
C1 C6 1.403(7)
C2 C3 1.392(7)
C2 C7 1.513(7)
C3 H3 0.9300
C3 C4 1.389(8)
C4 C5 1.402(7)
C4 C8 1.513(6)
C5 H5 0.9300
C5 C6 1.383(7)
C6 C9 1.510(7)
C7 H7A 0.9600
C7 H7B 0.9600
C7 H7C 0.9600
C8 H8A 0.9600
C8 H8B 0.9600
C8 H8C 0.9600
C9 H9A 0.9600
C9 H9B 0.9600
C9 H9C 0.9600
C11 H11A 0.9700
C11 H11B 0.9700
C11 C12 1.523(6)
C12 H12A 0.9700
C12 H12B 0.9700
C13 C14 1.383(7)
C13 C18 1.399(7)
C14 C15 1.403(6)
C14 C19 1.505(7)
C15 H15 0.9300
C15 C16 1.388(7)
C16 C17 1.382(8)
C16 C21 1.507(6)
C17 H17 0.9300
C17 C18 1.398(6)
C18 C20 1.499(7)
C19 H19A 0.9600
C19 H19B 0.9600
C19 H19C 0.9600
C20 H20A 0.9600
C20 H20B 0.9600
C20 H20C 0.9600
C21 H21A 0.9600
C21 H21B 0.9600
C21 H21C 0.9600
C22 H22A 0.9700
C22 H22B 0.9700
C22 C23 1.488(6)
C23 H23A 0.9700
C23 H23B 0.9700
C23 C24 1.507(7)
C24 C25 1.405(6)
C24 C29 1.393(7)
C25 C26 1.394(7)
C26 H26 0.9300
C26 C27 1.377(8)
C27 H27 0.9300
C27 C28 1.376(8)
C28 H28 0.9300
C28 C29 1.379(8)
C28 F3 1.311(8)
C29 H29 0.9300
C30 C31 1.495(7)
C30 C32 1.489(6)
C33 H33A 0.9700
C33 H33B 0.9700
C33 C34 1.473(7)
C34 H34A 0.9600
C34 H34B 0.9600
C34 H34C 0.9600
Cl3 C35 1.765(6)
Cl4 C35 1.762(5)
C35 H35A 0.9700
C35 H35B 0.9700

loop_
_geom_torsion_atom_site_label_1
_geom_torsion_atom_site_label_2
_geom_torsion_atom_site_label_3
_geom_torsion_atom_site_label_4
_geom_torsion
Ru1 O1 C32 O2 169.9(4)
Ru1 O1 C32 C30 -14.8(5)
Ru1 N3 C25 C24 32.4(6)
Ru1 N3 C25 C26 -141.7(4)
Ru1 N3 C30 C31 -149.7(4)
Ru1 N3 C30 C32 23.8(5)
Ru1 C22 C23 C24 76.1(5)
Cl1 Ru1 C22 C23 41.5(4)
Cl2 Ru1 C22 C23 -138.3(4)
O1 Ru1 C22 C23 -54.7(7)
N1 C1 C2 C3 -177.4(4)
N1 C1 C2 C7 1.1(7)
N1 C1 C6 C5 178.3(4)
N1 C1 C6 C9 -2.4(7)
N1 C11 C12 N2 0.4(7)
N2 C13 C14 C15 173.6(4)
N2 C13 C14 C19 -4.7(7)
N2 C13 C18 C17 -174.6(4)
N2 C13 C18 C20 3.0(7)
N3 Ru1 C22 C23 -41.6(4)
N3 C25 C26 C27 176.1(5)
N3 C30 C31 F1 -105.7(5)
N3 C30 C31 F2 134.4(5)
N3 C30 C31 F0AA 15.9(7)
N3 C30 C32 O1 -4.3(6)
N3 C30 C32 O2 171.4(4)
C1 N1 C10 Ru1 17.0(7)
C1 N1 C10 N2 -169.9(5)
C1 N1 C11 C12 170.9(5)
C1 C2 C3 C4 1.1(7)
C2 C1 C6 C5 4.8(7)
C2 C1 C6 C9 -176.0(5)
C2 C3 C4 C5 0.7(7)
C2 C3 C4 C8 -179.7(5)
C3 C4 C5 C6 0.2(7)
C4 C5 C6 C1 -2.9(7)
C4 C5 C6 C9 177.9(4)
C6 C1 C2 C3 -3.9(7)
C6 C1 C2 C7 174.6(5)
C7 C2 C3 C4 -177.4(5)
C8 C4 C5 C6 -179.4(5)
C10 Ru1 C22 C23 129.9(4)
C10 N1 C1 C2 -107.4(6)
C10 N1 C1 C6 78.9(6)
C10 N1 C11 C12 -0.6(7)
C10 N2 C12 C11 -0.1(7)
C10 N2 C13 C14 91.5(6)
C10 N2 C13 C18 -97.1(6)
C11 N1 C1 C2 82.4(6)
C11 N1 C1 C6 -91.2(6)
C11 N1 C10 Ru1 -172.6(4)
C11 N1 C10 N2 0.5(6)
C12 N2 C10 Ru1 172.6(4)
C12 N2 C10 N1 -0.2(6)
C12 N2 C13 C14 -88.4(6)
C12 N2 C13 C18 83.0(6)
C13 N2 C10 Ru1 -7.2(7)
C13 N2 C10 N1 179.9(5)
C13 N2 C12 C11 179.8(5)
C13 C14 C15 C16 0.3(7)
C14 C13 C18 C17 -3.5(7)
C14 C13 C18 C20 174.2(5)
C14 C15 C16 C17 -2.1(8)
C14 C15 C16 C21 178.5(5)
C15 C16 C17 C18 1.1(8)
C16 C17 C18 C13 1.6(8)
C16 C17 C18 C20 -176.1(5)
C18 C13 C14 C15 2.5(7)
C18 C13 C14 C19 -175.8(5)
C19 C14 C15 C16 178.7(5)
C21 C16 C17 C18 -179.5(5)
C22 C23 C24 C25 -51.2(6)
C22 C23 C24 C29 127.1(5)
C23 C24 C25 N3 0.8(7)
C23 C24 C25 C26 174.9(4)
C23 C24 C29 C28 -175.6(5)
C24 C25 C26 C27 1.9(8)
C25 N3 C30 C31 23.2(7)
C25 N3 C30 C32 -163.3(4)
C25 C24 C29 C28 2.7(7)
C25 C26 C27 C28 0.4(8)
C26 C27 C28 C29 -1.2(9)
C26 C27 C28 F3 -171.5(6)
C27 C28 C29 C24 -0.4(8)
C29 C24 C25 N3 -177.5(4)
C29 C24 C25 C26 -3.5(7)
C30 N3 C25 C24 -140.0(5)
C30 N3 C25 C26 45.9(6)
C31 C30 C32 O1 169.7(4)
C31 C30 C32 O2 -14.6(6)
C32 O2 C33 C34 167.4(5)
C32 C30 C31 F1 81.2(6)
C32 C30 C31 F2 -38.7(6)
C32 C30 C31 F0AA -157.2(4)
C33 O2 C32 O1 -6.1(7)
C33 O2 C32 C30 178.4(4)
F3 C28 C29 C24 169.7(6)
